data_7063247
loop_
_publ_author_name
'Cebotari, Diana'
'Calancea, Sergiu'
'Garbuz, Olga'
'Balan, Greta'
'Marrot, J\'er\^ome'
'Shova, Sergiu'
'Gu\'erineau, Vincent'
'Touboul, David'
'Tsapkov, Victor'
'Gulea, Aurelian'
'Floquet, S\'ebastien'

_publ_section_title
;
 Synthesis, structure and biological properties of a series of
 dicopper(bis-thiosemicarbazone) complexes
;
_journal_issue 26
_journal_name_full 'New Journal of Chemistry'
_journal_page_first 12043
_journal_page_last 12053
_journal_paper_doi 10.1039/D4NJ00342J
_journal_volume 48
_journal_year 2024
_chemical_formula_moiety 'C22 H31 Cu2 N6 O2 S2, N O3'
_chemical_formula_sum 'C22 H31 Cu2 N7 O5 S2'
_chemical_formula_weight 664.74
_space_group_crystal_system triclinic
_space_group_IT_number 2
_space_group_name_Hall '-P 1'
_space_group_name_H-M_alt 'P -1'
_atom_sites_solution_hydrogens mixed
_atom_sites_solution_primary dual
_audit_creation_date 2024-03-27
_audit_creation_method
;
Olex2 1.5
(compiled 2024.02.16 svn.r378c4104 for OlexSys, GUI svn.r6928)
;
_audit_update_record
;
2024-06-03 deposited with the CCDC.	2024-06-05 downloaded from the CCDC.
;
_cell_angle_alpha 67.663(2)
_cell_angle_beta 75.254(2)
_cell_angle_gamma 76.278(2)
_cell_formula_units_Z 2
_cell_length_a 8.3539(5)
_cell_length_b 13.0012(7)
_cell_length_c 15.5862(8)
_cell_measurement_reflns_used 8791
_cell_measurement_temperature 294.00
_cell_measurement_theta_max 27.33
_cell_measurement_theta_min 2.55
_cell_volume 1495.45(14)
_computing_cell_refinement 'SAINT V8.40B (?, 2016)'
_computing_data_collection 'Bruker APEX3'
_computing_data_reduction 'SAINT V8.40B (?, 2016)'
_computing_molecular_graphics 'Olex2 1.5 (Dolomanov et al., 2009)'
_computing_publication_material 'Olex2 1.5 (Dolomanov et al., 2009)'
_computing_structure_refinement 'SHELXL 2019/3 (Sheldrick, 2015)'
_computing_structure_solution 'SHELXT 2018/2 (Sheldrick, 2018)'
_diffrn_ambient_temperature 294.00
_diffrn_measured_fraction_theta_full 0.999
_diffrn_measured_fraction_theta_max 0.998
_diffrn_measurement_device_type 'Bruker D8 VENTURE'
_diffrn_measurement_method '\f and \w scans'
_diffrn_radiation_type MoK\a
_diffrn_radiation_wavelength 0.71073
_diffrn_reflns_av_R_equivalents 0.0884
_diffrn_reflns_av_unetI/netI 0.0460
_diffrn_reflns_Laue_measured_fraction_full 0.999
_diffrn_reflns_Laue_measured_fraction_max 0.998
_diffrn_reflns_limit_h_max 10
_diffrn_reflns_limit_h_min -10
_diffrn_reflns_limit_k_max 16
_diffrn_reflns_limit_k_min -16
_diffrn_reflns_limit_l_max 20
_diffrn_reflns_limit_l_min -20
_diffrn_reflns_number 54362
_diffrn_reflns_point_group_measured_fraction_full 0.999
_diffrn_reflns_point_group_measured_fraction_max 0.998
_diffrn_reflns_theta_full 25.242
_diffrn_reflns_theta_max 27.512
_diffrn_reflns_theta_min 2.553
_diffrn_source microsource
_diffrn_source_current 1.0
_diffrn_source_power 0.05
_diffrn_source_voltage 50.0
_diffrn_standards_number 0
_exptl_absorpt_coefficient_mu 1.604
_exptl_absorpt_correction_T_max 0.7456
_exptl_absorpt_correction_T_min 0.6441
_exptl_absorpt_correction_type multi-scan
_exptl_absorpt_process_details
;
SADABS-2016/2 (Bruker,2016/2) was used for absorption correction.
wR2(int) was 0.1321 before and 0.0727 after correction.
The Ratio of minimum to maximum transmission is 0.8639.
The \l/2 correction factor is Not present.
;
_exptl_crystal_colour brown
_exptl_crystal_density_diffrn 1.476
_exptl_crystal_description block
_exptl_crystal_F_000 684
_exptl_crystal_size_max 0.14
_exptl_crystal_size_mid 0.08
_exptl_crystal_size_min 0.04
_refine_diff_density_max 0.852
_refine_diff_density_min -0.707
_refine_diff_density_rms 0.091
_refine_ls_extinction_method none
_refine_ls_goodness_of_fit_ref 1.039
_refine_ls_hydrogen_treatment mixed
_refine_ls_matrix_type full
_refine_ls_number_parameters 401
_refine_ls_number_reflns 6855
_refine_ls_number_restraints 22
_refine_ls_restrained_S_all 1.045
_refine_ls_R_factor_all 0.0812
_refine_ls_R_factor_gt 0.0507
_refine_ls_shift/su_max 0.001
_refine_ls_shift/su_mean 0.000
_refine_ls_structure_factor_coef Fsqd
_refine_ls_weighting_details 'w=1/[\s^2^(Fo^2^)+(0.0678P)^2^+2.3701P] where P=(Fo^2^+2Fc^2^)/3'
_refine_ls_weighting_scheme calc
_refine_ls_wR_factor_gt 0.1317
_refine_ls_wR_factor_ref 0.1543
_reflns_Friedel_coverage 0.000
_reflns_number_gt 4852
_reflns_number_total 6855
_reflns_threshold_expression 'I > 2\s(I)'
_cod_data_source_file d4nj00342j2.cif
_cod_data_source_block dc263d_a_ref
_cod_depositor_comments 'Adding full bibliography for 7063243--7063248.cif.'
_cod_original_cell_volume 1495.45(15)
_cod_database_code 7063247
_shelx_shelxl_version_number 2019/3
_shelx_space_group_comment
;
The symmetry employed for this shelxl refinement is uniquely defined
by the following loop, which should always be used as a source of
symmetry information in preference to the above space-group names.
They are only intended as comments.
;
_shelx_estimated_absorpt_t_max 0.939
_shelx_estimated_absorpt_t_min 0.807
_olex2_refinement_description
;
1. Fixed Uiso
 At 1.2 times of:
  All C(H) groups, All C(H,H) groups
 At 1.5 times of:
  All C(H,H,H) groups
2. Restrained distances
 C13A-C14A
 1.5 with sigma of 0.02
 C13C-C14C
 1.5 with sigma of 0.02
 C14A-C15A
 1.3 with sigma of 0.02
 C14C-C15C
 1.3 with sigma of 0.02
 C14B-C14D
 1.3 with sigma of 0.02
 C15B-C15D
 1.3 with sigma of 0.02
 C11A-C11B
 2.5 with sigma of 0.02
 C11D-C11E
 2.5 with sigma of 0.02
 C11A-C11C
 2.5 with sigma of 0.02
 C11D-C11F
 2.5 with sigma of 0.02
 C11B-C11C
 2.5 with sigma of 0.02
 C11E-C11F
 2.5 with sigma of 0.02
 C13B-C14B
 -1.5 with sigma of 0.02
 C13D-C14D
 -1.5 with sigma of 0.02
 C14B-C15B
 1.25 with sigma of 0.02
 C14D-C15D
 1.25 with sigma of 0.02
 C10D-C11E
 -1.5 with sigma of 0.02
 C10D-C11D
 1.5 with sigma of 0.02
 C10D-C11F
 1.5 with sigma of 0.02
 C8A-C10D
 1.5 with sigma of 0.02
 N2-O5
 1.24 with sigma of 0.02
 N2-O6
 -1.24 with sigma of 0.02
 N2-O7
 -1.24 with sigma of 0.02
 O6-O7
 2.12 with sigma of 0.02
 O5-O6
 2.12 with sigma of 0.02
 O5-O7
 2.12 with sigma of 0.02
3. Uiso/Uaniso restraints and constraints
Uanis(C10A) = Uanis(C10D)
Uiso(C14B) = Uiso(C15B)
Uiso(C14D) = Uiso(C15D)
4. Others
 Sof(N2)=Sof(O5)=Sof(O6)=Sof(O7)=1-FVAR(1)
 Sof(N1)=Sof(O2)=Sof(O3)=Sof(O4)=FVAR(1)
 Fixed Sof: C10A(0.5) C11A(0.5) H11A(0.5) H11B(0.5) H11C(0.5) C11B(0.5)
 H11D(0.5) H11E(0.5) H11F(0.5) C11C(0.5) H11G(0.5) H11H(0.5) H11I(0.5)
 C13A(0.5) H13A(0.5) H13B(0.5) C14A(0.5) H14A(0.5) C15A(0.5) H15A(0.5)
 H15B(0.5) C13C(0.5) H13C(0.5) H13D(0.5) C14C(0.5) H14C(0.5) C15C(0.5)
 H15C(0.5) H15D(0.5) C10D(0.5) C11D(0.5) H11J(0.5) H11K(0.5) H11L(0.5)
 C11E(0.5) H11M(0.5) H11N(0.5) H11O(0.5) C11F(0.5) H11P(0.5) H11Q(0.5)
 H11R(0.5) C13B(0.5) H13E(0.5) H13F(0.5) C14B(0.5) H14B(0.5) C15B(0.5)
 H15E(0.5) H15F(0.5) C13D(0.5) H13G(0.5) H13H(0.5) C14D(0.5) H14D(0.5)
 C15D(0.5) H15G(0.5) H15H(0.5)
5.a Secondary CH2 refined with riding coordinates:
 C13A(H13A,H13B), C13C(H13C,H13D), C13B(H13E,H13F), C13D(H13G,H13H), C17(H17A,
 H17B)
5.b Aromatic/amide H refined with riding coordinates:
 C5A(H5A), C7A(H7A), C14A(H14A), C14C(H14C), C5B(H5B), C7B(H7B), C14B(H14B),
 C14D(H14D)
5.c X=CH2 refined with riding coordinates:
 C15A(H15A,H15B), C15C(H15C,H15D), C15B(H15E,H15F), C15D(H15G,H15H)
5.d Idealised Me refined as rotating group:
 C11A(H11A,H11B,H11C), C11B(H11D,H11E,H11F), C11C(H11G,H11H,H11I), C11D(H11J,
 H11K,H11L), C11E(H11M,H11N,H11O), C11F(H11P,H11Q,H11R), C18(H18A,H18B,H18C)
;
_olex2_submission_special_instructions 'No special instructions were received'

loop_
_space_group_symop_operation_xyz
'x, y, z'
'-x, -y, -z'

loop_
_atom_site_label
_atom_site_type_symbol
_atom_site_fract_x
_atom_site_fract_y
_atom_site_fract_z
_atom_site_U_iso_or_equiv
_atom_site_adp_type
_atom_site_occupancy
_atom_site_site_symmetry_order
_atom_site_calc_flag
_atom_site_refinement_flags_posn
_atom_site_refinement_flags_adp
_atom_site_refinement_flags_occupancy
_atom_site_disorder_assembly
_atom_site_disorder_group
Cu1 Cu 0.28988(6) 0.49375(4) 0.51600(3) 0.03867(15) Uani 1 1 d . . . . .
Cu2 Cu 0.44286(6) 0.41253(4) 0.69027(3) 0.04131(16) Uani 1 1 d . . . . .
S1A S 0.30886(14) 0.44784(9) 0.39019(7) 0.0432(2) Uani 1 1 d . . . . .
N1A N 0.1132(5) 0.5658(4) 0.2653(3) 0.0539(10) Uani 1 1 d . . . . .
H1A H 0.165(6) 0.524(4) 0.240(3) 0.043(13) Uiso 1 1 d . . . . .
C2A C 0.1472(5) 0.5565(4) 0.3481(3) 0.0409(9) Uani 1 1 d . . . . .
N3A N 0.0610(4) 0.6286(3) 0.3889(2) 0.0450(8) Uani 1 1 d . . . . .
N4A N 0.1136(4) 0.6145(3) 0.4713(2) 0.0398(7) Uani 1 1 d . . . . .
C5A C 0.0390(5) 0.6890(4) 0.5104(3) 0.0440(9) Uani 1 1 d . . . . .
H5A H -0.041604 0.744547 0.480507 0.053 Uiso 1 1 calc R U . . .
C6A C 0.0684(5) 0.6949(3) 0.5963(3) 0.0444(10) Uani 1 1 d . . . . .
C7A C -0.0244(7) 0.7872(4) 0.6226(3) 0.0631(14) Uani 1 1 d . . . . .
H7A H -0.098347 0.838393 0.584735 0.076 Uiso 1 1 calc R U . . .
C8A C -0.0108(9) 0.8052(4) 0.7017(4) 0.088(2) Uani 1 1 d D . . . .
C9A C 0.1777(5) 0.6156(3) 0.6536(3) 0.0391(9) Uani 1 1 d . . . . .
C10A C -0.103(6) 0.919(2) 0.7277(18) 0.138(6) Uani 0.5 1 d . . P A 1
C11A C -0.2067(19) 0.8798(12) 0.8254(9) 0.092(4) Uiso 0.5 1 d D . P A 1
H11A H -0.273622 0.943925 0.840302 0.138 Uiso 0.5 1 calc R U P A 1
H11B H -0.133776 0.840013 0.870282 0.138 Uiso 0.5 1 calc R U P A 1
H11C H -0.278674 0.830752 0.827746 0.138 Uiso 0.5 1 calc R U P A 1
C11B C 0.048(3) 0.976(2) 0.7330(17) 0.204(11) Uiso 0.5 1 d D . P A 1
H11D H 0.113948 0.922629 0.777934 0.307 Uiso 0.5 1 calc R U P A 1
H11E H 0.000410 1.040896 0.752267 0.307 Uiso 0.5 1 calc R U P A 1
H11F H 0.118531 0.999560 0.672029 0.307 Uiso 0.5 1 calc R U P A 1
C11C C -0.180(2) 0.9970(13) 0.6538(9) 0.098(4) Uiso 0.5 1 d D . P A 1
H11G H -0.258559 0.963660 0.641439 0.147 Uiso 0.5 1 calc R U P A 1
H11H H -0.095948 1.019559 0.598294 0.147 Uiso 0.5 1 calc R U P A 1
H11I H -0.237310 1.061631 0.670883 0.147 Uiso 0.5 1 calc R U P A 1
O12A O 0.2706(3) 0.5299(2) 0.62976(18) 0.0409(6) Uani 1 1 d . . . . .
C13A C -0.003(4) 0.667(3) 0.2172(17) 0.066(9) Uani 0.5 1 d D . P B 1
H13A H -0.109330 0.668594 0.260218 0.079 Uiso 0.5 1 calc R U P B 1
H13B H 0.042321 0.733265 0.208723 0.079 Uiso 0.5 1 calc R U P B 1
C14A C -0.038(2) 0.6798(15) 0.1244(11) 0.073(5) Uani 0.5 1 d D . P B 1
H14A H -0.122704 0.736915 0.100692 0.087 Uiso 0.5 1 calc R U P B 1
C15A C 0.039(2) 0.6187(16) 0.0757(13) 0.119(7) Uani 0.5 1 d D . P B 1
H15A H 0.124752 0.560820 0.097247 0.143 Uiso 0.5 1 calc R U P B 1
H15B H 0.010496 0.631501 0.018220 0.143 Uiso 0.5 1 calc R U P B 1
C13C C -0.001(4) 0.649(3) 0.2174(15) 0.059(8) Uani 0.5 1 d D . P B 2
H13C H 0.018703 0.722593 0.210670 0.071 Uiso 0.5 1 calc R U P B 2
H13D H -0.114202 0.639934 0.251699 0.071 Uiso 0.5 1 calc R U P B 2
C14C C 0.021(2) 0.6390(14) 0.1215(10) 0.065(4) Uani 0.5 1 d D . P B 2
H14C H 0.109223 0.586558 0.105943 0.078 Uiso 0.5 1 calc R U P B 2
C15C C -0.0729(19) 0.6973(12) 0.0591(9) 0.092(4) Uani 0.5 1 d D . P B 2
H15C H -0.162650 0.750676 0.071865 0.110 Uiso 0.5 1 calc R U P B 2
H15D H -0.050546 0.685718 0.001618 0.110 Uiso 0.5 1 calc R U P B 2
S1B S 0.58322(16) 0.25213(10) 0.77818(8) 0.0522(3) Uani 1 1 d . . . . .
N1B N 0.6055(7) 0.2286(4) 0.9513(3) 0.0705(14) Uani 1 1 d . . . . .
H1B H 0.602(6) 0.252(4) 0.988(4) 0.051(15) Uiso 1 1 d . . . . .
C2B C 0.5469(6) 0.2928(4) 0.8740(3) 0.0528(11) Uani 1 1 d . . . . .
N3B N 0.4522(6) 0.3912(3) 0.8754(3) 0.0565(11) Uani 1 1 d . . . . .
H3B H 0.422(8) 0.406(5) 0.920(4) 0.09(2) Uiso 1 1 d . . . . .
N4B N 0.3782(5) 0.4595(3) 0.7997(2) 0.0444(8) Uani 1 1 d . . . . .
C5B C 0.2821(6) 0.5500(4) 0.8069(3) 0.0528(11) Uani 1 1 d . . . . .
H5B H 0.273991 0.565406 0.861581 0.063 Uiso 1 1 calc R U . . .
C6B C 0.1854(6) 0.6298(4) 0.7380(3) 0.0512(11) Uani 1 1 d . . . . .
C7B C 0.0914(9) 0.7244(4) 0.7594(4) 0.0786(19) Uani 1 1 d . . . . .
H7B H 0.098334 0.732834 0.814918 0.094 Uiso 1 1 calc R U . . .
C10D C -0.125(5) 0.9031(17) 0.7250(15) 0.138(6) Uani 0.5 1 d D . P A 2
C11D C -0.073(2) 1.0111(14) 0.6536(10) 0.119(6) Uiso 0.5 1 d D . P A 2
H11J H -0.140305 1.073404 0.671316 0.178 Uiso 0.5 1 calc R U P A 2
H11K H -0.089522 1.018157 0.592688 0.178 Uiso 0.5 1 calc R U P A 2
H11L H 0.042673 1.010743 0.651245 0.178 Uiso 0.5 1 calc R U P A 2
C11E C -0.3246(18) 0.9113(14) 0.7218(11) 0.113(5) Uiso 0.5 1 d D . P A 2
H11M H -0.334296 0.916131 0.660262 0.170 Uiso 0.5 1 calc R U P A 2
H11N H -0.388522 0.977039 0.735143 0.170 Uiso 0.5 1 calc R U P A 2
H11O H -0.366519 0.845390 0.768153 0.170 Uiso 0.5 1 calc R U P A 2
C11F C -0.124(2) 0.9002(13) 0.8223(9) 0.097(4) Uiso 0.5 1 d D . P A 2
H11P H -0.010963 0.896537 0.828349 0.145 Uiso 0.5 1 calc R U P A 2
H11Q H -0.168383 0.835139 0.868461 0.145 Uiso 0.5 1 calc R U P A 2
H11R H -0.191499 0.966999 0.832118 0.145 Uiso 0.5 1 calc R U P A 2
C13B C 0.7394(15) 0.1319(9) 0.9581(7) 0.055(3) Uiso 0.5 1 d D . P C 1
H13E H 0.712386 0.082020 0.932602 0.066 Uiso 0.5 1 calc R U P C 1
H13F H 0.842823 0.158068 0.919855 0.066 Uiso 0.5 1 calc R U P C 1
C14B C 0.765(2) 0.0701(11) 1.0525(9) 0.091(3) Uiso 0.5 1 d D . P C 1
H14B H 0.811583 0.107014 1.078658 0.109 Uiso 0.5 1 calc R U P C 1
C15B C 0.733(2) -0.0309(11) 1.1085(11) 0.091(3) Uiso 0.5 1 d D . P C 1
H15E H 0.686153 -0.073101 1.087410 0.109 Uiso 0.5 1 calc R U P C 1
H15F H 0.756978 -0.060121 1.169118 0.109 Uiso 0.5 1 calc R U P C 1
C13D C 0.6854(14) 0.1095(9) 0.9662(7) 0.053(3) Uiso 0.5 1 d D . P C 2
H13G H 0.630612 0.078366 0.935801 0.063 Uiso 0.5 1 calc R U P C 2
H13H H 0.801516 0.108886 0.934432 0.063 Uiso 0.5 1 calc R U P C 2
C14D C 0.682(2) 0.0387(16) 1.0592(11) 0.119(4) Uiso 0.5 1 d D . P C 2
H14D H 0.577392 0.018751 1.091354 0.143 Uiso 0.5 1 calc R U P C 2
C15D C 0.802(2) -0.0049(17) 1.1097(14) 0.119(4) Uiso 0.5 1 d D . P C 2
H15G H 0.910440 0.011040 1.082664 0.143 Uiso 0.5 1 calc R U P C 2
H15H H 0.779005 -0.051506 1.172176 0.143 Uiso 0.5 1 calc R U P C 2
O16 O 0.4618(3) 0.3816(2) 0.57656(18) 0.0411(6) Uani 1 1 d . . . . .
C17 C 0.5127(6) 0.2731(3) 0.5683(3) 0.0485(10) Uani 1 1 d . . . . .
H17A H 0.614482 0.237837 0.593898 0.058 Uiso 1 1 calc R U . . .
H17B H 0.537839 0.280795 0.502096 0.058 Uiso 1 1 calc R U . . .
C18 C 0.3820(8) 0.1991(5) 0.6187(4) 0.0767(16) Uani 1 1 d . . . . .
H18A H 0.365324 0.184576 0.685226 0.115 Uiso 1 1 calc R U . . .
H18B H 0.417831 0.129242 0.606622 0.115 Uiso 1 1 calc R U . . .
H18C H 0.278790 0.235816 0.596534 0.115 Uiso 1 1 calc R U . . .
N1 N 0.4050(8) 0.3790(5) 0.1073(4) 0.0703(15) Uani 0.873(4) 1 d . . P . .
O2 O 0.5471(7) 0.3279(6) 0.0901(4) 0.109(2) Uani 0.873(4) 1 d . . P . .
O3 O 0.3562(7) 0.3971(5) 0.1817(3) 0.0969(18) Uani 0.873(4) 1 d . . P . .
O4 O 0.3103(7) 0.4083(5) 0.0507(3) 0.1015(19) Uani 0.873(4) 1 d . . P . .
N2 N 0.433(3) 0.854(2) 0.6372(19) 0.062(9) Uiso 0.127(4) 1 d D . P . .
O5 O 0.368(4) 0.926(3) 0.570(2) 0.094(11) Uiso 0.127(4) 1 d D . P . .
O6 O 0.579(3) 0.811(3) 0.622(2) 0.095(11) Uiso 0.127(4) 1 d D . P . .
O7 O 0.384(4) 0.869(3) 0.7142(19) 0.109(13) Uiso 0.127(4) 1 d D . P . .

loop_
_atom_site_aniso_label
_atom_site_aniso_U_11
_atom_site_aniso_U_22
_atom_site_aniso_U_33
_atom_site_aniso_U_23
_atom_site_aniso_U_13
_atom_site_aniso_U_12
Cu1 0.0405(3) 0.0404(3) 0.0354(3) -0.0183(2) -0.0108(2) 0.0063(2)
Cu2 0.0457(3) 0.0424(3) 0.0340(3) -0.0171(2) -0.0108(2) 0.0071(2)
S1A 0.0448(6) 0.0483(6) 0.0401(5) -0.0226(4) -0.0092(4) 0.0008(4)
N1A 0.055(2) 0.069(3) 0.044(2) -0.027(2) -0.0160(18) 0.001(2)
C2A 0.037(2) 0.052(2) 0.035(2) -0.0153(17) -0.0078(16) -0.0065(18)
N3A 0.0409(19) 0.056(2) 0.0407(18) -0.0199(16) -0.0145(15) 0.0019(16)
N4A 0.0366(17) 0.0458(19) 0.0362(17) -0.0153(14) -0.0084(13) -0.0011(14)
C5A 0.040(2) 0.044(2) 0.045(2) -0.0168(18) -0.0110(17) 0.0055(17)
C6A 0.048(2) 0.038(2) 0.042(2) -0.0177(17) -0.0061(18) 0.0073(18)
C7A 0.083(4) 0.045(3) 0.052(3) -0.020(2) -0.023(2) 0.023(2)
C8A 0.147(6) 0.049(3) 0.056(3) -0.031(2) -0.032(3) 0.040(3)
C9A 0.045(2) 0.0344(19) 0.0358(19) -0.0155(16) -0.0057(16) 0.0012(16)
C10A 0.260(14) 0.072(6) 0.073(4) -0.051(4) -0.076(6) 0.084(8)
O12A 0.0412(15) 0.0438(15) 0.0387(14) -0.0227(12) -0.0116(12) 0.0107(12)
C13A 0.067(15) 0.068(13) 0.057(12) -0.005(8) -0.042(11) 0.008(10)
C14A 0.065(10) 0.079(11) 0.069(9) -0.028(8) -0.033(7) 0.026(7)
C15A 0.115(14) 0.159(18) 0.078(11) -0.049(12) -0.040(10) 0.026(12)
C13C 0.068(15) 0.072(15) 0.043(10) -0.015(9) -0.006(9) -0.033(12)
C14C 0.072(11) 0.075(10) 0.042(7) -0.020(6) -0.028(7) 0.019(7)
C15C 0.106(11) 0.107(11) 0.059(7) -0.011(7) -0.050(8) -0.004(9)
S1B 0.0644(7) 0.0462(6) 0.0428(6) -0.0177(5) -0.0176(5) 0.0101(5)
N1B 0.095(4) 0.067(3) 0.048(2) -0.027(2) -0.032(2) 0.023(2)
C2B 0.060(3) 0.053(3) 0.039(2) -0.0147(19) -0.015(2) 0.008(2)
N3B 0.073(3) 0.057(2) 0.036(2) -0.0205(18) -0.0192(19) 0.014(2)
N4B 0.054(2) 0.0443(19) 0.0320(16) -0.0144(14) -0.0100(15) 0.0022(16)
C5B 0.072(3) 0.050(3) 0.037(2) -0.0225(19) -0.013(2) 0.004(2)
C6B 0.070(3) 0.039(2) 0.042(2) -0.0195(18) -0.011(2) 0.007(2)
C7B 0.132(5) 0.052(3) 0.050(3) -0.031(2) -0.033(3) 0.031(3)
C10D 0.260(14) 0.072(6) 0.073(4) -0.051(4) -0.076(6) 0.084(8)
O16 0.0460(16) 0.0393(14) 0.0391(14) -0.0196(12) -0.0150(12) 0.0095(12)
C17 0.055(3) 0.041(2) 0.052(2) -0.0233(19) -0.017(2) 0.0098(19)
C18 0.084(4) 0.054(3) 0.095(4) -0.021(3) -0.031(3) -0.008(3)
N1 0.096(4) 0.069(3) 0.061(3) -0.043(3) -0.020(3) 0.000(3)
O2 0.102(4) 0.151(5) 0.110(4) -0.097(4) -0.040(3) 0.024(4)
O3 0.125(4) 0.109(4) 0.073(3) -0.066(3) -0.036(3) 0.030(3)
O4 0.112(4) 0.131(5) 0.058(3) -0.048(3) -0.027(3) 0.026(3)

loop_
_atom_type_symbol
_atom_type_description
_atom_type_scat_dispersion_real
_atom_type_scat_dispersion_imag
_atom_type_scat_source
C C 0.0033 0.0016 'International Tables Vol C Tables 4.2.6.8 and 6.1.1.4'
H H 0.0000 0.0000 'International Tables Vol C Tables 4.2.6.8 and 6.1.1.4'
Cu Cu 0.3201 1.2651 'International Tables Vol C Tables 4.2.6.8 and 6.1.1.4'
N N 0.0061 0.0033 'International Tables Vol C Tables 4.2.6.8 and 6.1.1.4'
O O 0.0106 0.0060 'International Tables Vol C Tables 4.2.6.8 and 6.1.1.4'
S S 0.1246 0.1234 'International Tables Vol C Tables 4.2.6.8 and 6.1.1.4'

loop_
_geom_angle_atom_site_label_1
_geom_angle_atom_site_label_2
_geom_angle_atom_site_label_3
_geom_angle
_geom_angle_site_symmetry_1
_geom_angle_site_symmetry_3
_geom_angle_publ_flag
S1A Cu1 Cu2 139.43(3) . . ?
N4A Cu1 Cu2 132.62(10) . . ?
N4A Cu1 S1A 87.90(10) . . ?
N4A Cu1 O12A 92.82(12) . . ?
N4A Cu1 O16 171.08(12) . . ?
O12A Cu1 Cu2 39.81(8) . . ?
O12A Cu1 S1A 178.20(9) . . ?
O16 Cu1 Cu2 38.49(7) . . ?
O16 Cu1 S1A 101.01(8) . . ?
O16 Cu1 O12A 78.29(11) . . ?
O12A Cu2 Cu1 39.80(7) . . ?
O12A Cu2 S1B 164.76(10) . . ?
S1B Cu2 Cu1 138.02(4) . . ?
N4B Cu2 Cu1 130.01(10) . . ?
N4B Cu2 O12A 90.43(13) . . ?
N4B Cu2 S1B 87.98(10) . . ?
O16 Cu2 Cu1 38.70(8) . . ?
O16 Cu2 O12A 78.48(11) . . ?
O16 Cu2 S1B 101.62(8) . . ?
O16 Cu2 N4B 168.15(13) . . ?
C2A S1A Cu1 93.21(13) . . ?
C2A N1A H1A 119(4) . . ?
C2A N1A C13A 118.9(11) . . ?
C2A N1A C13C 125.1(11) . . ?
C13A N1A H1A 122(4) . . ?
C13C N1A H1A 116(4) . . ?
N1A C2A S1A 115.9(3) . . ?
N3A C2A S1A 125.9(3) . . ?
N3A C2A N1A 118.1(4) . . ?
C2A N3A N4A 112.9(3) . . ?
N3A N4A Cu1 120.0(2) . . ?
C5A N4A Cu1 125.2(3) . . ?
C5A N4A N3A 114.8(3) . . ?
N4A C5A H5A 116.7 . . ?
N4A C5A C6A 126.6(4) . . ?
C6A C5A H5A 116.7 . . ?
C7A C6A C5A 115.8(4) . . ?
C9A C6A C5A 125.0(3) . . ?
C9A C6A C7A 119.2(4) . . ?
C6A C7A H7A 118.5 . . ?
C8A C7A C6A 123.1(4) . . ?
C8A C7A H7A 118.5 . . ?
C7A C8A C10A 123.7(12) . . ?
C7A C8A C10D 117.6(13) . . ?
C7B C8A C7A 117.1(4) . . ?
C7B C8A C10A 119.2(12) . . ?
C7B C8A C10D 124.8(12) . . ?
C6A C9A C6B 118.2(3) . . ?
O12A C9A C6A 120.9(3) . . ?
O12A C9A C6B 120.8(4) . . ?
C8A C10A C11B 106(3) . . ?
C11A C10A C8A 106.9(17) . . ?
C11A C10A C11B 108(2) . . ?
C11C C10A C8A 110.2(18) . . ?
C11C C10A C11A 119(3) . . ?
C11C C10A C11B 106(2) . . ?
C10A C11A H11A 109.5 . . ?
C10A C11A H11B 109.5 . . ?
C10A C11A H11C 109.5 . . ?
H11A C11A H11B 109.5 . . ?
H11A C11A H11C 109.5 . . ?
H11B C11A H11C 109.5 . . ?
C10A C11B H11D 109.5 . . ?
C10A C11B H11E 109.5 . . ?
C10A C11B H11F 109.5 . . ?
H11D C11B H11E 109.5 . . ?
H11D C11B H11F 109.5 . . ?
H11E C11B H11F 109.5 . . ?
C10A C11C H11G 109.5 . . ?
C10A C11C H11H 109.5 . . ?
C10A C11C H11I 109.5 . . ?
H11G C11C H11H 109.5 . . ?
H11G C11C H11I 109.5 . . ?
H11H C11C H11I 109.5 . . ?
Cu1 O12A Cu2 100.39(11) . . ?
C9A O12A Cu1 129.1(2) . . ?
C9A O12A Cu2 130.2(2) . . ?
N1A C13A H13A 107.4 . . ?
N1A C13A H13B 107.4 . . ?
H13A C13A H13B 107.0 . . ?
C14A C13A N1A 119(2) . . ?
C14A C13A H13A 107.4 . . ?
C14A C13A H13B 107.4 . . ?
C13A C14A H14A 117.7 . . ?
C15A C14A C13A 125(2) . . ?
C15A C14A H14A 117.7 . . ?
C14A C15A H15A 120.0 . . ?
C14A C15A H15B 120.0 . . ?
H15A C15A H15B 120.0 . . ?
N1A C13C H13C 110.2 . . ?
N1A C13C H13D 110.2 . . ?
N1A C13C C14C 107(2) . . ?
H13C C13C H13D 108.5 . . ?
C14C C13C H13C 110.2 . . ?
C14C C13C H13D 110.2 . . ?
C13C C14C H14C 117.2 . . ?
C15C C14C C13C 126(2) . . ?
C15C C14C H14C 117.2 . . ?
C14C C15C H15C 120.0 . . ?
C14C C15C H15D 120.0 . . ?
H15C C15C H15D 120.0 . . ?
C2B S1B Cu2 94.73(15) . . ?
C2B N1B H1B 120(4) . . ?
C2B N1B C13B 125.1(6) . . ?
C2B N1B C13D 122.1(6) . . ?
C13B N1B H1B 110(4) . . ?
C13D N1B H1B 118(4) . . ?
N1B C2B S1B 122.1(4) . . ?
N1B C2B N3B 116.5(4) . . ?
N3B C2B S1B 121.3(3) . . ?
C2B N3B H3B 123(5) . . ?
C2B N3B N4B 119.9(4) . . ?
N4B N3B H3B 116(5) . . ?
N3B N4B Cu2 115.6(3) . . ?
C5B N4B Cu2 127.2(3) . . ?
C5B N4B N3B 117.1(3) . . ?
N4B C5B H5B 117.0 . . ?
N4B C5B C6B 125.9(4) . . ?
C6B C5B H5B 117.0 . . ?
C9A C6B C5B 123.9(4) . . ?
C7B C6B C9A 119.6(4) . . ?
C7B C6B C5B 116.4(4) . . ?
C8A C7B C6B 122.7(4) . . ?
C8A C7B H7B 118.7 . . ?
C6B C7B H7B 118.7 . . ?
C8A C10D C11E 114(2) . . ?
C8A C10D C11F 112(2) . . ?
C11D C10D C8A 109(2) . . ?
C11D C10D C11E 105.5(18) . . ?
C11D C10D C11F 109.3(18) . . ?
C11F C10D C11E 105.4(18) . . ?
C10D C11D H11J 109.5 . . ?
C10D C11D H11K 109.5 . . ?
C10D C11D H11L 109.5 . . ?
H11J C11D H11K 109.5 . . ?
H11J C11D H11L 109.5 . . ?
H11K C11D H11L 109.5 . . ?
C10D C11E H11M 109.5 . . ?
C10D C11E H11N 109.5 . . ?
C10D C11E H11O 109.5 . . ?
H11M C11E H11N 109.5 . . ?
H11M C11E H11O 109.5 . . ?
H11N C11E H11O 109.5 . . ?
C10D C11F H11P 109.5 . . ?
C10D C11F H11Q 109.5 . . ?
C10D C11F H11R 109.5 . . ?
H11P C11F H11Q 109.5 . . ?
H11P C11F H11R 109.5 . . ?
H11Q C11F H11R 109.5 . . ?
N1B C13B H13E 109.0 . . ?
N1B C13B H13F 109.0 . . ?
H13E C13B H13F 107.8 . . ?
C14B C13B N1B 113.1(9) . . ?
C14B C13B H13E 109.0 . . ?
C14B C13B H13F 109.0 . . ?
C13B C14B H14B 114.9 . . ?
C15B C14B C13B 130.1(16) . . ?
C15B C14B H14B 114.9 . . ?
C14B C15B H15E 120.0 . . ?
C14B C15B H15F 120.0 . . ?
H15E C15B H15F 120.0 . . ?
N1B C13D H13G 108.2 . . ?
N1B C13D H13H 108.2 . . ?
H13G C13D H13H 107.4 . . ?
C14D C13D N1B 116.3(11) . . ?
C14D C13D H13G 108.2 . . ?
C14D C13D H13H 108.2 . . ?
C13D C14D H14D 114.7 . . ?
C15D C14D C13D 131(2) . . ?
C15D C14D H14D 114.7 . . ?
C14D C15D H15G 120.0 . . ?
C14D C15D H15H 120.0 . . ?
H15G C15D H15H 120.0 . . ?
Cu2 O16 Cu1 102.81(12) . . ?
C17 O16 Cu1 124.2(2) . . ?
C17 O16 Cu2 124.4(2) . . ?
O16 C17 H17A 109.1 . . ?
O16 C17 H17B 109.1 . . ?
O16 C17 C18 112.5(4) . . ?
H17A C17 H17B 107.8 . . ?
C18 C17 H17A 109.1 . . ?
C18 C17 H17B 109.1 . . ?
C17 C18 H18A 109.5 . . ?
C17 C18 H18B 109.5 . . ?
C17 C18 H18C 109.5 . . ?
H18A C18 H18B 109.5 . . ?
H18A C18 H18C 109.5 . . ?
H18B C18 H18C 109.5 . . ?
O3 N1 O2 120.2(6) . . ?
O3 N1 O4 119.8(6) . . ?
O4 N1 O2 119.9(5) . . ?
O6 N2 O5 119(2) . . ?
O6 N2 O7 116(2) . . ?
O7 N2 O5 116(2) . . ?

loop_
_geom_bond_atom_site_label_1
_geom_bond_atom_site_label_2
_geom_bond_distance
_geom_bond_site_symmetry_2
_geom_bond_publ_flag
Cu1 Cu2 3.0121(7) . ?
Cu1 S1A 2.2165(10) . ?
Cu1 N4A 1.927(3) . ?
Cu1 O12A 1.960(3) . ?
Cu1 O16 1.931(3) . ?
Cu2 O12A 1.961(3) . ?
Cu2 S1B 2.2555(12) . ?
Cu2 N4B 1.934(3) . ?
Cu2 O16 1.923(3) . ?
S1A C2A 1.759(4) . ?
N1A H1A 0.78(5) . ?
N1A C2A 1.345(5) . ?
N1A C13A 1.50(3) . ?
N1A C13C 1.38(3) . ?
C2A N3A 1.304(5) . ?
N3A N4A 1.396(4) . ?
N4A C5A 1.290(5) . ?
C5A H5A 0.9300 . ?
C5A C6A 1.454(6) . ?
C6A C7A 1.407(6) . ?
C6A C9A 1.401(6) . ?
C7A H7A 0.9300 . ?
C7A C8A 1.376(7) . ?
C8A C10A 1.64(2) . ?
C8A C7B 1.374(7) . ?
C8A C10D 1.50(2) . ?
C9A O12A 1.320(4) . ?
C9A C6B 1.414(6) . ?
C10A C11A 1.51(3) . ?
C10A C11B 1.65(5) . ?
C10A C11C 1.39(3) . ?
C11A H11A 0.9600 . ?
C11A H11B 0.9600 . ?
C11A H11C 0.9600 . ?
C11B H11D 0.9600 . ?
C11B H11E 0.9600 . ?
C11B H11F 0.9600 . ?
C11C H11G 0.9600 . ?
C11C H11H 0.9600 . ?
C11C H11I 0.9600 . ?
C13A H13A 0.9700 . ?
C13A H13B 0.9700 . ?
C13A C14A 1.488(16) . ?
C14A H14A 0.9300 . ?
C14A C15A 1.261(15) . ?
C15A H15A 0.9300 . ?
C15A H15B 0.9300 . ?
C13C H13C 0.9700 . ?
C13C H13D 0.9700 . ?
C13C C14C 1.511(16) . ?
C14C H14C 0.9300 . ?
C14C C15C 1.296(13) . ?
C15C H15C 0.9300 . ?
C15C H15D 0.9300 . ?
S1B C2B 1.703(4) . ?
N1B H1B 0.74(5) . ?
N1B C2B 1.315(6) . ?
N1B C13B 1.461(11) . ?
N1B C13D 1.488(11) . ?
C2B N3B 1.339(6) . ?
N3B H3B 0.75(6) . ?
N3B N4B 1.370(5) . ?
N4B C5B 1.283(5) . ?
C5B H5B 0.9300 . ?
C5B C6B 1.442(6) . ?
C6B C7B 1.400(6) . ?
C7B H7B 0.9300 . ?
C10D C11D 1.50(2) . ?
C10D C11E 1.66(4) . ?
C10D C11F 1.51(2) . ?
C11D H11J 0.9600 . ?
C11D H11K 0.9600 . ?
C11D H11L 0.9600 . ?
C11E H11M 0.9600 . ?
C11E H11N 0.9600 . ?
C11E H11O 0.9600 . ?
C11F H11P 0.9600 . ?
C11F H11Q 0.9600 . ?
C11F H11R 0.9600 . ?
C13B H13E 0.9700 . ?
C13B H13F 0.9700 . ?
C13B C14B 1.427(13) . ?
C14B H14B 0.9300 . ?
C14B C15B 1.318(14) . ?
C15B H15E 0.9300 . ?
C15B H15F 0.9300 . ?
C13D H13G 0.9700 . ?
C13D H13H 0.9700 . ?
C13D C14D 1.388(14) . ?
C14D H14D 0.9300 . ?
C14D C15D 1.322(16) . ?
C15D H15G 0.9300 . ?
C15D H15H 0.9300 . ?
O16 C17 1.419(5) . ?
C17 H17A 0.9700 . ?
C17 H17B 0.9700 . ?
C17 C18 1.490(7) . ?
C18 H18A 0.9600 . ?
C18 H18B 0.9600 . ?
C18 H18C 0.9600 . ?
N1 O2 1.234(7) . ?
N1 O3 1.220(6) . ?
N1 O4 1.226(7) . ?
N2 O5 1.255(18) . ?
N2 O6 1.218(18) . ?
N2 O7 1.24(3) . ?

loop_
_geom_torsion_atom_site_label_1
_geom_torsion_atom_site_label_2
_geom_torsion_atom_site_label_3
_geom_torsion_atom_site_label_4
_geom_torsion
_geom_torsion_site_symmetry_1
_geom_torsion_site_symmetry_2
_geom_torsion_site_symmetry_3
_geom_torsion_site_symmetry_4
_geom_torsion_publ_flag
Cu1 S1A C2A N1A 178.0(3) . . . . ?
Cu1 S1A C2A N3A -0.8(4) . . . . ?
Cu1 N4A C5A C6A -2.1(6) . . . . ?
Cu1 O16 C17 C18 -70.1(5) . . . . ?
Cu2 S1B C2B N1B -179.0(5) . . . . ?
Cu2 S1B C2B N3B 3.1(5) . . . . ?
Cu2 N4B C5B C6B 7.9(8) . . . . ?
Cu2 O16 C17 C18 72.0(5) . . . . ?
S1A C2A N3A N4A 2.2(5) . . . . ?
N1A C2A N3A N4A -176.7(4) . . . . ?
N1A C13A C14A C15A -10(4) . . . . ?
N1A C13C C14C C15C 174.4(18) . . . . ?
C2A N1A C13A C14A 178(2) . . . . ?
C2A N1A C13C C14C 170.8(12) . . . . ?
C2A N3A N4A Cu1 -2.6(5) . . . . ?
C2A N3A N4A C5A 175.5(4) . . . . ?
N3A N4A C5A C6A 179.9(4) . . . . ?
N4A C5A C6A C7A 177.5(5) . . . . ?
N4A C5A C6A C9A -3.7(7) . . . . ?
C5A C6A C7A C8A -179.7(6) . . . . ?
C5A C6A C9A O12A 3.3(7) . . . . ?
C5A C6A C9A C6B -176.5(4) . . . . ?
C6A C7A C8A C10A 173.7(19) . . . . ?
C6A C7A C8A C7B -4.0(10) . . . . ?
C6A C7A C8A C10D -176.2(15) . . . . ?
C6A C9A O12A Cu1 2.6(6) . . . . ?
C6A C9A O12A Cu2 175.7(3) . . . . ?
C6A C9A C6B C5B 174.9(4) . . . . ?
C6A C9A C6B C7B -3.2(7) . . . . ?
C7A C6A C9A O12A -177.9(4) . . . . ?
C7A C6A C9A C6B 2.3(7) . . . . ?
C7A C8A C10A C11A 124.6(17) . . . . ?
C7A C8A C10A C11B -120.6(17) . . . . ?
C7A C8A C10A C11C -7(4) . . . . ?
C7A C8A C7B C6B 3.1(11) . . . . ?
C7A C8A C10D C11D -70(3) . . . . ?
C7A C8A C10D C11E 48.0(18) . . . . ?
C7A C8A C10D C11F 168.2(16) . . . . ?
C9A C6A C7A C8A 1.4(9) . . . . ?
C9A C6B C7B C8A 0.4(10) . . . . ?
C10A C8A C7B C6B -174.7(18) . . . . ?
O12A C9A C6B C5B -5.0(7) . . . . ?
O12A C9A C6B C7B 177.0(5) . . . . ?
C13A N1A C2A S1A -170.2(17) . . . . ?
C13A N1A C2A N3A 8.8(18) . . . . ?
C13C N1A C2A S1A -175.8(18) . . . . ?
C13C N1A C2A N3A 3.2(19) . . . . ?
S1B C2B N3B N4B 2.1(7) . . . . ?
N1B C2B N3B N4B -175.9(5) . . . . ?
N1B C13B C14B C15B 109.9(18) . . . . ?
N1B C13D C14D C15D -107(2) . . . . ?
C2B N1B C13B C14B -173.5(9) . . . . ?
C2B N1B C13D C14D -155.3(12) . . . . ?
C2B N3B N4B Cu2 -7.3(6) . . . . ?
C2B N3B N4B C5B 176.5(5) . . . . ?
N3B N4B C5B C6B -176.4(5) . . . . ?
N4B C5B C6B C9A 3.3(8) . . . . ?
N4B C5B C6B C7B -178.6(5) . . . . ?
C5B C6B C7B C8A -177.7(6) . . . . ?
C6B C9A O12A Cu1 -177.6(3) . . . . ?
C6B C9A O12A Cu2 -4.5(6) . . . . ?
C7B C8A C10A C11A -58(3) . . . . ?
C7B C8A C10A C11B 57(2) . . . . ?
C7B C8A C10A C11C 171.0(19) . . . . ?
C7B C8A C10D C11D 118.4(16) . . . . ?
C7B C8A C10D C11E -123.5(15) . . . . ?
C7B C8A C10D C11F -3(3) . . . . ?
C10D C8A C7B C6B 174.7(18) . . . . ?
C13B N1B C2B S1B 16.6(10) . . . . ?
C13B N1B C2B N3B -165.4(8) . . . . ?
C13D N1B C2B S1B -9.4(10) . . . . ?
C13D N1B C2B N3B 168.6(7) . . . . ?
